data_1513859
loop_
_publ_author_name
'Chen, Yong'
'Cheng, Gang'
'Li, Kai'
'Shelar, Deepak P.'
'Lu, Wei'
'Che, Chi-Ming'

_publ_section_title
;
 Phosphorescent polymeric nanomaterials with metallophilic d10&#x22EF;d10
 interactions self-assembled from [Au(NHC)2]+ and [M(CN)2]&#x2212;
;
_journal_issue 4
_journal_name_full 'Chemical Science'
_journal_page_first 1348
_journal_paper_doi 10.1039/c3sc52989d
_journal_volume 5
_journal_year 2014
_chemical_formula_sum 'C9 H10 Au0.5 Cl0.5 N2 O'
_chemical_formula_weight 278.40
_chemical_name_systematic
; 
 ? 
;
_space_group_IT_number 2
_symmetry_space_group_name_Hall '-P 1'
_symmetry_space_group_name_H-M 'P -1'
_atom_sites_solution_hydrogens geom
_atom_sites_solution_primary direct
_atom_sites_solution_secondary difmap
_audit_creation_method SHELXL-97
_cell_angle_alpha 67.288(4)
_cell_angle_beta 81.570(3)
_cell_angle_gamma 89.986(4)
_cell_formula_units_Z 2
_cell_length_a 4.1212(3)
_cell_length_b 10.9295(9)
_cell_length_c 14.0406(10)
_cell_measurement_temperature 100(2)
_cell_volume 575.98(8)
_computing_structure_refinement 'SHELXL-97 (Sheldrick, 1997)'
_computing_structure_solution 'SHELXS-97 (Sheldrick, 1990)'
_diffrn_ambient_temperature 100(2)
_diffrn_measured_fraction_theta_full 0.856
_diffrn_measured_fraction_theta_max 0.856
_diffrn_radiation_monochromator graphite
_diffrn_radiation_source 'fine-focus sealed tube'
_diffrn_radiation_type CuK\a
_diffrn_radiation_wavelength 1.54178
_diffrn_reflns_av_R_equivalents 0.0515
_diffrn_reflns_av_sigmaI/netI 0.0470
_diffrn_reflns_limit_h_max 4
_diffrn_reflns_limit_h_min -3
_diffrn_reflns_limit_k_max 12
_diffrn_reflns_limit_k_min -12
_diffrn_reflns_limit_l_max 16
_diffrn_reflns_limit_l_min -16
_diffrn_reflns_number 6255
_diffrn_reflns_theta_full 66.17
_diffrn_reflns_theta_max 66.17
_diffrn_reflns_theta_min 6.57
_exptl_absorpt_coefficient_mu 13.207
_exptl_crystal_density_diffrn 1.605
_exptl_crystal_density_method 'not measured'
_exptl_crystal_F_000 268
_refine_diff_density_max 2.043
_refine_diff_density_min -2.472
_refine_diff_density_rms 0.278
_refine_ls_extinction_method none
_refine_ls_goodness_of_fit_ref 1.096
_refine_ls_hydrogen_treatment mixed
_refine_ls_matrix_type full
_refine_ls_number_parameters 75
_refine_ls_number_reflns 1720
_refine_ls_number_restraints 91
_refine_ls_restrained_S_all 1.074
_refine_ls_R_factor_all 0.0945
_refine_ls_R_factor_gt 0.0896
_refine_ls_shift/su_max 0.000
_refine_ls_shift/su_mean 0.000
_refine_ls_structure_factor_coef Fsqd
_refine_ls_weighting_details 'calc w=1/[\s^2^(Fo^2^)+(0.1701P)^2^+3.8287P] where P=(Fo^2^+2Fc^2^)/3'
_refine_ls_weighting_scheme calc
_refine_ls_wR_factor_gt 0.2217
_refine_ls_wR_factor_ref 0.2324
_reflns_number_gt 1612
_reflns_number_total 1720
_reflns_threshold_expression >2sigma(I)
_cod_data_source_file c3sc52989d.txt
_cod_data_source_block cheny25
_cod_original_sg_symbol_H-M 'P -1 '
_cod_original_formula_sum 'C9 H10 Au0.50 Cl0.50 N2 O'
_cod_database_code 1513859

loop_
_symmetry_equiv_pos_as_xyz
'x, y, z'
'-x, -y, -z'

loop_
_atom_site_label
_atom_site_type_symbol
_atom_site_fract_x
_atom_site_fract_y
_atom_site_fract_z
_atom_site_U_iso_or_equiv
_atom_site_adp_type
_atom_site_occupancy
_atom_site_symmetry_multiplicity
_atom_site_calc_flag
_atom_site_refinement_flags
Au1 Au 0.5000 0.5000 0.5000 0.0677(5) Uani 1 2 d S
Cl1 Cl 0.444(5) 0.0165(11) 0.6191(14) 0.119(4) Uani 0.50 1 d P
N2 N 0.180(6) 0.402(3) 0.3606(18) 0.131(3) Uani 1 1 d DU
N1 N 0.204(6) 0.614(3) 0.2978(17) 0.131(3) Uani 1 1 d DU
C1 C 0.269(6) 0.505(3) 0.375(2) 0.131(3) Uani 1 1 d DU
C2 C 0.098(8) 0.579(3) 0.231(2) 0.131(3) Uani 1 1 d DU
C3 C -0.049(9) 0.650(3) 0.138(2) 0.131(3) Uani 1 1 d DU
H3A H -0.0491 0.7445 0.1127 0.157 Uiso 1 1 calc R
C4 C -0.184(9) 0.587(3) 0.087(2) 0.131(3) Uani 1 1 d DU
H4A H -0.2673 0.6359 0.0243 0.157 Uiso 1 1 calc R
C5 C -0.205(9) 0.437(3) 0.129(2) 0.131(3) Uani 1 1 d DU
H5A H -0.3010 0.3915 0.0937 0.157 Uiso 1 1 calc R
C6 C -0.081(9) 0.366(3) 0.220(2) 0.131(3) Uani 1 1 d DU
H6A H -0.1006 0.2719 0.2489 0.157 Uiso 1 1 calc R
C7 C 0.078(8) 0.437(3) 0.272(2) 0.131(3) Uani 1 1 d DU
C8 C 0.270(7) 0.746(5) 0.290(4) 0.151(16) Uani 1 1 d D
H8A H 0.4162 0.7958 0.2237 0.226 Uiso 1 1 calc R
H8B H 0.3761 0.7435 0.3484 0.226 Uiso 1 1 calc R
H8C H 0.0635 0.7905 0.2908 0.226 Uiso 1 1 calc R
C9 C 0.205(8) 0.268(5) 0.425(3) 0.141(13) Uani 1 1 d D
H9A H 0.3511 0.2260 0.3869 0.212 Uiso 1 1 calc R
H9B H -0.0131 0.2216 0.4467 0.212 Uiso 1 1 calc R
H9C H 0.2951 0.2628 0.4876 0.212 Uiso 1 1 calc R
O1W' O 0.38(3) 1.010(10) 0.052(8) 0.23(3) Uiso 0.50 1 d P
O1W" O 0.04(3) 1.022(10) 0.067(8) 0.23(3) Uiso 0.50 1 d P

loop_
_atom_site_aniso_label
_atom_site_aniso_U_11
_atom_site_aniso_U_22
_atom_site_aniso_U_33
_atom_site_aniso_U_23
_atom_site_aniso_U_13
_atom_site_aniso_U_12
Au1 0.0380(6) 0.1346(9) 0.0573(6) -0.0652(5) -0.0113(4) 0.0112(4)
Cl1 0.137(12) 0.094(6) 0.142(11) -0.062(6) -0.024(9) 0.013(6)
N2 0.192(9) 0.139(5) 0.076(4) -0.064(4) 0.003(5) 0.008(6)
N1 0.192(9) 0.139(5) 0.076(4) -0.064(4) 0.003(5) 0.008(6)
C1 0.192(9) 0.139(5) 0.076(4) -0.064(4) 0.003(5) 0.008(6)
C2 0.192(9) 0.139(5) 0.076(4) -0.064(4) 0.003(5) 0.008(6)
C3 0.192(9) 0.139(5) 0.076(4) -0.064(4) 0.003(5) 0.008(6)
C4 0.192(9) 0.139(5) 0.076(4) -0.064(4) 0.003(5) 0.008(6)
C5 0.192(9) 0.139(5) 0.076(4) -0.064(4) 0.003(5) 0.008(6)
C6 0.192(9) 0.139(5) 0.076(4) -0.064(4) 0.003(5) 0.008(6)
C7 0.192(9) 0.139(5) 0.076(4) -0.064(4) 0.003(5) 0.008(6)
C8 0.079(19) 0.25(4) 0.20(4) -0.17(4) -0.05(2) 0.04(2)
C9 0.11(2) 0.22(4) 0.11(2) -0.08(2) -0.020(18) 0.02(2)

loop_
_atom_type_symbol
_atom_type_description
_atom_type_scat_dispersion_real
_atom_type_scat_dispersion_imag
_atom_type_scat_source
C C 0.0181 0.0091 'International Tables Vol C Tables 4.2.6.8 and 6.1.1.4'
H H 0.0000 0.0000 'International Tables Vol C Tables 4.2.6.8 and 6.1.1.4'
N N 0.0311 0.0180 'International Tables Vol C Tables 4.2.6.8 and 6.1.1.4'
O O 0.0492 0.0322 'International Tables Vol C Tables 4.2.6.8 and 6.1.1.4'
Au Au -4.4197 7.2980 'International Tables Vol C Tables 4.2.6.8 and 6.1.1.4'
Cl Cl 0.3639 0.7018 'International Tables Vol C Tables 4.2.6.8 and 6.1.1.4'

loop_
_geom_angle_atom_site_label_1
_geom_angle_atom_site_label_2
_geom_angle_atom_site_label_3
_geom_angle
_geom_angle_site_symmetry_1
_geom_angle_site_symmetry_3
C1 Au1 C1 180.000(6) 2_666 .
C1 N2 C7 111(3) . .
C1 N2 C9 127(3) . .
C7 N2 C9 122(3) . .
C2 N1 C1 108(3) . .
C2 N1 C8 127(3) . .
C1 N1 C8 125(3) . .
N2 C1 N1 110(3) . .
N2 C1 Au1 125(2) . .
N1 C1 Au1 125(2) . .
N1 C2 C7 107(3) . .
N1 C2 C3 133(3) . .
C7 C2 C3 118(3) . .
C4 C3 C2 122(3) . .
C3 C4 C5 120(3) . .
C6 C5 C4 119(3) . .
C5 C6 C7 120(3) . .
N2 C7 C2 104(3) . .
N2 C7 C6 135(3) . .
C2 C7 C6 120(3) . .
O1W" O1W' O1W' 128(10) . 2_675

loop_
_geom_bond_atom_site_label_1
_geom_bond_atom_site_label_2
_geom_bond_distance
_geom_bond_site_symmetry_2
Au1 C1 2.10(3) 2_666
Au1 C1 2.10(3) .
N2 C1 1.27(4) .
N2 C7 1.29(4) .
N2 C9 1.41(5) .
N1 C2 1.27(4) .
N1 C1 1.33(4) .
N1 C8 1.43(5) .
C2 C7 1.44(4) .
C2 C3 1.45(5) .
C3 C4 1.35(5) .
C4 C5 1.51(4) .
C5 C6 1.38(5) .
C6 C7 1.45(5) .
O1W' O1W" 1.39(14) .
O1W' O1W' 1.7(2) 2_675
